data_4077053
loop_
_publ_author_name
'Gavenonis, John'
'Tilley, T. Don'

_publ_section_title
;
 Tantalum Alkyl and Silyl Complexes of the Bulky (Terphenyl)imido Ligand
 [2,6-(2,4,6-Me3C6H2)2C6H3N]2-([Ar*N]2-). Generation and Reactivity of
 [(Ar*N)(Ar*NH)Ta(H)(OSO2CF3)], Which Reversibly Transfers Hydride to an
 Aromatic Ring of the Arylamide Ligand
;
_journal_issue 25
_journal_name_full Organometallics
_journal_page_first 5549
_journal_paper_doi 10.1021/om020509y
_journal_volume 21
_journal_year 2002
_chemical_formula_moiety '(C58 H73 N2 Ta)2, (C5 H12)'
_chemical_formula_sum 'C60.5 H79 N2 Ta'
_chemical_formula_weight 1015.21
_chemical_name_systematic
;
  ?
;
_space_group_IT_number 4
_symmetry_cell_setting monoclinic
_symmetry_space_group_name_Hall 'P 2yb'
_symmetry_space_group_name_H-M 'P 1 21 1'
_atom_sites_solution_hydrogens geom
_atom_sites_solution_primary direct
_atom_sites_solution_secondary difmap
_audit_creation_method SHELXL
_cell_angle_alpha 90.00
_cell_angle_beta 115.977(2)
_cell_angle_gamma 90.00
_cell_formula_units_Z 4
_cell_length_a 10.9435(9)
_cell_length_b 43.319(4)
_cell_length_c 12.4363(10)
_cell_measurement_reflns_used 5338
_cell_measurement_temperature 159(2)
_cell_measurement_theta_max 23.25
_cell_measurement_theta_min 1.73
_cell_volume 5299.9(8)
_computing_cell_refinement 'Bruker SAINT v5.04'
_computing_data_collection 'Bruker SMART v5.052d'
_computing_data_reduction 'Bruker SAINT v5.04'
_computing_molecular_graphics SHELXTL-XP
_computing_structure_refinement 'SHELXL-93 (Sheldrick, 1993)'
_computing_structure_solution 'SHELXS-86 (Sheldrick, 1990)'
_diffrn_ambient_temperature 159(2)
_diffrn_measurement_device 'Siemens SMART CCD'
_diffrn_measurement_method \w-scans
_diffrn_radiation_monochromator graphite
_diffrn_radiation_source 'fine-focus sealed tube'
_diffrn_radiation_type MoK\a
_diffrn_radiation_wavelength 0.71073
_diffrn_reflns_av_R_equivalents 0.0457
_diffrn_reflns_av_sigmaI/netI 0.1289
_diffrn_reflns_limit_h_max 12
_diffrn_reflns_limit_h_min -11
_diffrn_reflns_limit_k_max 47
_diffrn_reflns_limit_k_min -49
_diffrn_reflns_limit_l_max 14
_diffrn_reflns_limit_l_min -12
_diffrn_reflns_number 24124
_diffrn_reflns_theta_max 24.71
_diffrn_reflns_theta_min 1.82
_exptl_absorpt_coefficient_mu 2.112
_exptl_absorpt_correction_T_max 0.83
_exptl_absorpt_correction_T_min 0.61
_exptl_absorpt_correction_type empirical
_exptl_absorpt_process_details 'Blessing, 1995'
_exptl_crystal_colour yellow
_exptl_crystal_density_diffrn 1.272
_exptl_crystal_description plate
_exptl_crystal_F_000 2116
_exptl_crystal_size_max 0.19
_exptl_crystal_size_mid 0.16
_exptl_crystal_size_min 0.07
_refine_diff_density_max 0.662
_refine_diff_density_min -0.542
_refine_diff_density_rms 0.116
_refine_ls_abs_structure_details 'Flack H D (1983), Acta Cryst. A39, 876-881'
_refine_ls_abs_structure_Flack -0.017(8)
_refine_ls_extinction_method none
_refine_ls_goodness_of_fit_all 0.942
_refine_ls_goodness_of_fit_obs 0.940
_refine_ls_hydrogen_treatment constr
_refine_ls_matrix_type full
_refine_ls_number_parameters 1117
_refine_ls_number_reflns 16563
_refine_ls_number_restraints 1
_refine_ls_restrained_S_all 0.942
_refine_ls_restrained_S_obs 0.940
_refine_ls_R_factor_all 0.0793
_refine_ls_R_factor_obs 0.0506
_refine_ls_shift/esd_max 0.018
_refine_ls_shift/esd_mean 0.003
_refine_ls_structure_factor_coef Fsqd
_refine_ls_weighting_details 'w=1/[\s^2^(Fo^2^)+(0.0000P)^2^+0.0000P] where P=(Fo^2^+2Fc^2^)/3'
_refine_ls_weighting_scheme calc
_refine_ls_wR_factor_all 0.0895
_refine_ls_wR_factor_obs 0.0791
_reflns_number_observed 13184
_reflns_number_total 16564
_reflns_observed_criterion >2sigma(I)
_cod_data_source_file om020509y.cif
_cod_data_source_block Complex_8
_cod_depositor_comments
;
The following automatic conversions were performed:

'_refine_ls_weighting_scheme' value 'calc
w=1/[\s^2^(Fo^2^)+(0.0000P)^2^+0.0000P] where P=(Fo^2^+2Fc^2^)/3' was
changed to 'calc'. New tag '_refine_ls_weighting_details' was
created. The value of the new tag was set to
'w=1/[\s^2^(Fo^2^)+(0.0000P)^2^+0.0000P] where P=(Fo^2^+2Fc^2^)/3'.

Automatic conversion script
Id: cif_fix_values 3143 2015-03-26 13:38:13Z robertas 
;
_cod_original_sg_symbol_H-M 'P 21'
_cod_original_formula_sum 'C60.50 H79 N2 Ta'
_cod_database_code 4077053

loop_
_symmetry_equiv_pos_as_xyz
'x, y, z'
'-x, y+1/2, -z'

loop_
_atom_site_aniso_label
_atom_site_aniso_U_11
_atom_site_aniso_U_22
_atom_site_aniso_U_33
_atom_site_aniso_U_23
_atom_site_aniso_U_13
_atom_site_aniso_U_12
Ta1 0.0285(4) 0.0218(3) 0.0252(3) 0.0004(3) 0.0145(3) -0.0002(4)
Ta2 0.0205(3) 0.0209(3) 0.0232(3) 0.0015(3) 0.0066(3) 0.0014(4)
N1 0.036(7) 0.029(6) 0.014(6) -0.006(4) 0.015(5) -0.014(5)
N2 0.031(7) 0.018(5) 0.037(6) -0.004(4) 0.022(6) 0.000(5)
N3 0.019(6) 0.026(6) 0.008(5) -0.002(4) -0.001(5) -0.001(4)
N4 0.031(7) 0.018(5) 0.024(6) 0.001(4) 0.002(5) 0.002(5)
C1 0.031(8) 0.032(8) 0.029(9) -0.013(6) 0.016(7) -0.020(7)
C2 0.041(9) 0.036(9) 0.051(10) 0.000(7) 0.033(9) -0.006(7)
C3 0.049(10) 0.070(10) 0.036(9) 0.016(8) 0.032(9) 0.011(8)
C4 0.065(12) 0.071(9) 0.038(9) -0.005(7) 0.042(10) -0.015(10)
C5 0.025(9) 0.052(9) 0.038(9) -0.011(7) 0.013(7) -0.001(6)
C6 0.028(9) 0.027(8) 0.043(10) 0.002(7) 0.022(8) -0.004(7)
C7 0.038(9) 0.052(10) 0.022(8) 0.000(7) 0.025(7) -0.001(8)
C8 0.052(11) 0.067(13) 0.028(8) 0.008(7) 0.031(8) 0.024(9)
C9 0.042(10) 0.079(11) 0.035(8) -0.010(7) 0.031(8) -0.001(9)
C10 0.063(13) 0.054(10) 0.048(10) 0.014(8) 0.036(10) 0.023(9)
C11 0.043(10) 0.046(9) 0.035(10) 0.015(8) 0.014(9) 0.007(8)
C12 0.052(11) 0.066(11) 0.019(8) 0.005(8) 0.022(8) 0.002(9)
C13 0.048(10) 0.040(10) 0.031(9) -0.002(7) 0.009(9) 0.005(8)
C14 0.061(12) 0.119(15) 0.061(12) 0.045(11) 0.040(10) 0.043(11)
C15 0.059(11) 0.069(11) 0.042(10) 0.012(8) 0.027(9) -0.029(9)
C16 0.022(9) 0.035(9) 0.048(11) 0.003(7) 0.022(8) 0.009(7)
C17 0.026(9) 0.059(10) 0.047(10) 0.014(8) 0.024(8) -0.003(8)
C18 0.040(11) 0.062(12) 0.047(12) -0.012(9) 0.024(9) -0.014(9)
C19 0.029(9) 0.049(10) 0.035(10) 0.015(8) 0.012(8) 0.015(8)
C20 0.040(10) 0.035(9) 0.056(11) 0.020(8) 0.030(9) 0.013(8)
C21 0.020(8) 0.033(9) 0.051(11) 0.007(8) 0.012(8) 0.010(7)
C22 0.078(12) 0.067(10) 0.044(9) -0.007(7) 0.023(10) -0.038(10)
C23 0.057(11) 0.061(11) 0.068(12) 0.029(9) 0.028(10) 0.011(8)
C24 0.045(11) 0.066(12) 0.050(12) -0.006(10) 0.017(10) -0.030(9)
C25 0.015(8) 0.022(7) 0.055(9) 0.002(7) 0.021(7) 0.000(6)
C26 0.012(7) 0.017(6) 0.030(8) -0.008(6) 0.002(6) 0.001(5)
C27 0.026(8) 0.036(7) 0.040(9) -0.001(7) 0.018(7) -0.007(7)
C28 0.042(9) 0.039(8) 0.047(10) -0.006(7) 0.039(8) -0.010(7)
C29 0.040(10) 0.026(8) 0.063(11) -0.016(8) 0.033(9) -0.014(7)
C30 0.036(9) 0.017(7) 0.044(10) 0.006(7) 0.016(8) 0.007(6)
C31 0.039(8) 0.011(6) 0.022(7) -0.004(6) 0.017(6) -0.006(7)
C32 0.041(9) 0.033(7) 0.037(8) -0.004(9) 0.030(8) -0.016(9)
C33 0.025(8) 0.057(10) 0.029(8) 0.010(7) 0.020(7) -0.009(7)
C34 0.063(12) 0.033(8) 0.024(8) -0.016(7) 0.030(9) -0.013(8)
C35 0.043(10) 0.046(9) 0.029(9) -0.004(7) 0.026(8) -0.003(8)
C36 0.047(10) 0.039(9) 0.018(8) -0.009(7) 0.014(8) -0.014(7)
C37 0.058(12) 0.052(10) 0.039(10) -0.003(8) 0.017(9) 0.012(9)
C38 0.078(12) 0.058(10) 0.062(11) -0.031(9) 0.042(10) -0.040(9)
C39 0.057(11) 0.027(7) 0.023(8) -0.005(6) 0.025(8) -0.014(7)
C40 0.035(9) 0.010(6) 0.068(11) 0.000(7) 0.039(9) -0.011(6)
C41 0.020(8) 0.025(7) 0.038(8) -0.003(6) 0.016(6) -0.001(6)
C42 0.023(7) 0.016(5) 0.053(9) 0.001(6) 0.018(8) -0.007(6)
C43 0.035(9) 0.016(6) 0.041(9) -0.012(6) 0.016(7) -0.003(6)
C44 0.024(8) 0.028(7) 0.035(9) -0.014(6) 0.009(7) -0.014(6)
C45 0.029(9) 0.015(7) 0.048(10) -0.004(7) 0.016(8) -0.005(6)
C46 0.045(9) 0.025(7) 0.048(9) -0.010(6) 0.020(9) -0.001(7)
C47 0.031(8) 0.039(6) 0.048(8) -0.015(6) 0.013(7) -0.004(7)
C48 0.032(9) 0.033(8) 0.062(11) -0.001(8) -0.004(8) 0.019(7)
C49 0.030(9) 0.025(7) 0.046(9) -0.001(7) 0.023(8) -0.004(6)
C50 0.052(10) 0.037(8) 0.027(8) -0.009(7) 0.016(8) -0.015(7)
C54 0.030(8) 0.030(8) 0.024(8) 0.004(6) 0.015(7) 0.007(6)
C55 0.020(8) 0.029(7) 0.019(8) 0.001(6) 0.010(7) -0.003(6)
C56 0.028(8) 0.049(9) 0.048(9) 0.007(9) 0.016(7) 0.024(9)
C57 0.073(12) 0.032(8) 0.030(9) 0.013(7) -0.007(9) -0.008(8)
C58 0.031(9) 0.056(10) 0.054(11) 0.000(8) 0.019(9) 0.008(7)
C59 0.017(7) 0.030(7) 0.017(7) 0.007(6) 0.001(6) 0.005(6)
C60 0.021(7) 0.016(6) 0.011(7) -0.002(5) 0.003(6) 0.003(6)
C61 0.012(8) 0.064(9) 0.033(9) 0.003(7) 0.008(7) -0.005(7)
C62 0.028(9) 0.059(9) 0.020(7) -0.004(6) 0.009(8) -0.014(8)
C63 0.014(8) 0.029(7) 0.045(9) -0.003(7) 0.011(7) -0.003(6)
C64 0.022(7) 0.025(8) 0.030(8) -0.004(6) 0.011(7) 0.012(6)
C65 0.011(8) 0.027(8) 0.016(8) 0.001(6) 0.001(6) 0.001(6)
C66 0.037(9) 0.030(8) 0.031(9) -0.003(7) 0.009(8) -0.003(7)
C67 0.027(9) 0.045(10) 0.040(10) -0.010(8) 0.016(8) -0.019(8)
C68 0.042(10) 0.048(10) 0.023(9) 0.011(7) 0.008(8) -0.011(8)
C69 0.013(8) 0.025(8) 0.053(11) 0.013(7) 0.014(8) 0.008(6)
C70 0.024(8) 0.025(8) 0.038(9) -0.003(7) 0.017(7) -0.002(7)
C71 0.051(10) 0.056(8) 0.053(9) 0.001(7) 0.031(10) 0.001(9)
C72 0.047(10) 0.061(10) 0.038(10) 0.018(8) 0.004(8) -0.012(8)
C73 0.040(9) 0.041(9) 0.051(10) -0.004(8) 0.017(8) 0.008(7)
C74 0.003(6) 0.047(10) 0.022(7) 0.006(6) -0.006(5) -0.001(6)
C75 0.029(8) 0.032(9) 0.050(9) 0.005(7) 0.016(7) 0.012(7)
C76 0.026(8) 0.061(10) 0.023(6) 0.001(6) 0.008(7) -0.006(8)
C77 0.023(10) 0.085(12) 0.027(8) 0.020(8) -0.001(7) 0.002(8)
C78 0.024(9) 0.052(10) 0.062(12) 0.017(9) 0.007(9) 0.004(8)
C79 0.033(9) 0.029(8) 0.025(8) 0.002(6) 0.004(7) 0.006(7)
C80 0.022(9) 0.064(10) 0.042(11) -0.011(9) 0.007(8) -0.014(8)
C81 0.062(11) 0.084(12) 0.055(11) 0.017(9) 0.032(10) -0.008(9)
C82 0.045(10) 0.042(9) 0.042(10) 0.005(7) 0.011(8) 0.002(7)
C83 0.015(8) 0.034(8) 0.029(8) 0.006(7) 0.009(7) 0.008(6)
C84 0.024(8) 0.028(8) 0.029(9) -0.001(7) 0.017(7) 0.008(6)
C85 0.034(9) 0.041(8) 0.025(9) -0.004(6) 0.010(7) -0.001(7)
C86 0.036(9) 0.041(9) 0.052(10) -0.017(8) 0.016(8) 0.011(7)
C87 0.044(11) 0.032(9) 0.023(9) 0.008(7) 0.004(8) 0.015(8)
C88 0.031(8) 0.018(7) 0.043(9) 0.008(7) 0.019(8) 0.007(6)
C89 0.015(7) 0.069(10) 0.007(7) 0.014(9) -0.004(6) 0.015(10)
C90 0.022(8) 0.043(8) 0.054(10) -0.014(10) 0.028(8) -0.006(9)
C91 0.017(8) 0.034(8) 0.011(7) 0.000(6) -0.002(6) 0.005(6)
C92 0.015(8) 0.032(7) 0.041(9) -0.007(6) 0.006(6) 0.005(6)
C93 0.031(9) 0.021(7) 0.033(9) 0.000(6) 0.000(7) -0.007(6)
C94 0.011(8) 0.023(8) 0.037(9) -0.003(7) 0.005(7) -0.010(6)
C95 0.024(9) 0.052(10) 0.047(10) 0.004(8) 0.009(8) 0.001(7)
C96 0.065(11) 0.035(8) 0.039(9) -0.017(7) 0.007(9) 0.025(8)
C97 0.022(8) 0.058(10) 0.039(9) -0.003(8) 0.011(7) -0.016(7)
C98 0.031(8) 0.028(7) 0.034(9) -0.009(7) 0.022(7) 0.005(6)
C99 0.032(9) 0.020(7) 0.034(9) -0.004(7) 0.012(8) 0.005(6)
C100 0.029(9) 0.038(8) 0.046(10) -0.002(7) 0.017(8) -0.004(7)
C101 0.027(8) 0.036(8) 0.045(10) -0.014(7) 0.010(7) 0.005(6)
C102 0.039(10) 0.021(7) 0.063(10) -0.008(7) 0.026(9) 0.009(6)
C103 0.038(9) 0.028(7) 0.030(8) 0.012(6) 0.020(7) 0.011(6)
C104 0.031(8) 0.015(7) 0.055(10) -0.003(6) 0.018(8) 0.005(6)
C105 0.064(12) 0.047(8) 0.062(11) -0.024(8) 0.029(9) -0.012(8)
C106 0.052(10) 0.032(8) 0.046(9) 0.016(7) 0.014(9) 0.012(7)
C107 0.015(7) 0.024(7) 0.033(9) -0.011(6) 0.000(7) 0.009(6)
C108 0.044(10) 0.031(8) 0.036(9) -0.002(7) 0.025(8) 0.000(7)
C109 0.054(9) 0.038(9) 0.053(9) 0.017(8) 0.041(8) 0.019(8)
C110 0.038(10) 0.049(9) 0.059(11) 0.012(9) 0.020(9) 0.008(8)
C111 0.044(10) 0.051(10) 0.047(11) 0.010(8) 0.022(9) -0.014(8)
C112 0.031(8) 0.017(7) 0.016(7) 0.001(6) -0.010(7) 0.009(6)
C113 0.047(10) 0.018(7) 0.038(9) 0.007(6) 0.025(8) 0.019(6)
C114 0.132(16) 0.037(9) 0.061(11) 0.011(8) 0.062(12) 0.021(10)
C115 0.051(12) 0.066(12) 0.072(13) -0.012(10) 0.023(11) 0.008(9)
C116 0.082(12) 0.026(7) 0.061(11) -0.007(8) 0.027(10) 0.025(8)

loop_
_atom_site_label
_atom_site_type_symbol
_atom_site_fract_x
_atom_site_fract_y
_atom_site_fract_z
_atom_site_U_iso_or_equiv
_atom_site_thermal_displace_type
_atom_site_occupancy
_atom_site_calc_flag
_atom_site_refinement_flags
_atom_site_disorder_group
Ta1 Ta 0.01812(7) -0.195204(10) -0.02457(5) 0.02417(15) Uani 1 d . .
Ta2 Ta 0.62032(5) 0.012989(10) 0.18178(4) 0.02262(14) Uani 1 d . .
N1 N 0.0684(10) -0.2080(2) -0.1351(8) 0.025(3) Uani 1 d . .
N2 N 0.0275(10) -0.2327(2) 0.0725(8) 0.026(3) Uani 1 d . .
H2A H 0.0846(10) -0.2468(2) 0.0713(8) 0.031 Uiso 1 calc R .
N3 N 0.7803(9) 0.0242(2) 0.2964(7) 0.020(2) Uani 1 d . .
N4 N 0.5361(11) 0.0508(2) 0.0883(8) 0.028(3) Uani 1 d . .
H4A H 0.5968(11) 0.0648(2) 0.0938(8) 0.034 Uiso 1 calc R .
C1 C 0.1385(13) -0.2148(3) -0.2034(11) 0.029(3) Uani 1 d . .
C2 C 0.0932(14) -0.2053(3) -0.3233(13) 0.038(4) Uani 1 d . .
C3 C 0.1731(15) -0.2123(3) -0.3799(13) 0.047(4) Uani 1 d . .
H3A H 0.1438(15) -0.2050(3) -0.4594(13) 0.056 Uiso 1 calc R .
C4 C 0.2922(17) -0.2290(3) -0.3308(12) 0.051(4) Uani 1 d . .
H4B H 0.3429(17) -0.2336(3) -0.3742(12) 0.061 Uiso 1 calc R .
C5 C 0.3335(13) -0.2388(3) -0.2125(12) 0.039(4) Uani 1 d . .
H5A H 0.4171(13) -0.2496(3) -0.1741(12) 0.046 Uiso 1 calc R .
C6 C 0.2591(13) -0.2335(3) -0.1487(12) 0.030(3) Uani 1 d . .
C7 C -0.0345(14) -0.1876(3) -0.3922(11) 0.033(4) Uani 1 d . .
C8 C -0.1567(15) -0.2040(3) -0.4378(12) 0.044(4) Uani 1 d . .
C9 C -0.2726(15) -0.1872(3) -0.5145(11) 0.047(4) Uani 1 d . .
H9A H -0.3573(15) -0.1978(3) -0.5475(11) 0.056 Uiso 1 calc R .
C10 C -0.2719(17) -0.1560(3) -0.5459(13) 0.051(5) Uani 1 d . .
C11 C -0.1478(16) -0.1417(3) -0.4975(12) 0.042(4) Uani 1 d . .
H11A H -0.1433(16) -0.1205(3) -0.5154(12) 0.051 Uiso 1 calc R .
C12 C -0.0271(16) -0.1568(4) -0.4229(12) 0.043(4) Uani 1 d . .
C13 C -0.1697(15) -0.2367(3) -0.4114(12) 0.043(4) Uani 1 d . .
H13A H -0.2650(15) -0.2430(3) -0.4537(12) 0.064 Uiso 1 calc R .
H13B H -0.1385(15) -0.2393(3) -0.3251(12) 0.064 Uiso 1 calc R .
H13C H -0.1141(15) -0.2495(3) -0.4379(12) 0.064 Uiso 1 calc R .
C14 C -0.3976(15) -0.1399(4) -0.6291(14) 0.075(6) Uani 1 d . .
H14A H -0.4748(15) -0.1541(4) -0.6538(14) 0.113 Uiso 1 calc R .
H14B H -0.3873(15) -0.1330(4) -0.6997(14) 0.113 Uiso 1 calc R .
H14C H -0.4137(15) -0.1220(4) -0.5888(14) 0.113 Uiso 1 calc R .
C15 C 0.1007(15) -0.1387(4) -0.3792(13) 0.055(5) Uani 1 d . .
H15A H 0.1773(15) -0.1518(4) -0.3281(13) 0.083 Uiso 1 calc R .
H15B H 0.0945(15) -0.1210(4) -0.3330(13) 0.083 Uiso 1 calc R .
H15C H 0.1149(15) -0.1314(4) -0.4475(13) 0.083 Uiso 1 calc R .
C16 C 0.3037(15) -0.2465(4) -0.0295(13) 0.032(4) Uani 1 d . .
C17 C 0.4129(14) -0.2346(3) 0.0717(14) 0.041(4) Uani 1 d . .
C18 C 0.4523(16) -0.2495(4) 0.1803(14) 0.048(5) Uani 1 d . .
H18A H 0.5231(16) -0.2404(4) 0.2487(14) 0.057 Uiso 1 calc R .
C19 C 0.3964(15) -0.2765(4) 0.1965(14) 0.038(4) Uani 1 d . .
C20 C 0.2963(15) -0.2883(3) 0.0973(14) 0.041(4) Uani 1 d . .
H20A H 0.2581(15) -0.3073(3) 0.1052(14) 0.049 Uiso 1 calc R .
C21 C 0.2428(14) -0.2750(3) -0.0171(14) 0.036(4) Uani 1 d . .
C22 C 0.4888(16) -0.2066(3) 0.0622(11) 0.064(4) Uani 1 d . .
H22A H 0.4478(16) -0.1992(3) -0.0206(11) 0.096 Uiso 1 calc R .
H22B H 0.5840(16) -0.2121(3) 0.0860(11) 0.096 Uiso 1 calc R .
H22C H 0.4841(16) -0.1904(3) 0.1150(11) 0.096 Uiso 1 calc R .
C23 C 0.4453(15) -0.2918(3) 0.3176(13) 0.061(5) Uani 1 d . .
H23A H 0.5184(15) -0.2794(3) 0.3775(13) 0.092 Uiso 1 calc R .
H23B H 0.4794(15) -0.3125(3) 0.3144(13) 0.092 Uiso 1 calc R .
H23C H 0.3697(15) -0.2933(3) 0.3396(13) 0.092 Uiso 1 calc R .
C24 C 0.1321(16) -0.2893(4) -0.1239(15) 0.055(5) Uani 1 d . .
H24A H 0.1105(16) -0.2760(4) -0.1937(15) 0.082 Uiso 1 calc R .
H24B H 0.0511(16) -0.2917(4) -0.1100(15) 0.082 Uiso 1 calc R .
H24C H 0.1616(16) -0.3096(4) -0.1385(15) 0.082 Uiso 1 calc R .
C25 C -0.0400(12) -0.2407(3) 0.1423(13) 0.028(3) Uani 1 d . .
C26 C -0.0425(12) -0.2212(3) 0.2308(11) 0.022(3) Uani 1 d . .
C27 C -0.1154(12) -0.2289(3) 0.2963(12) 0.032(3) Uani 1 d . .
H27A H -0.1181(12) -0.2150(3) 0.3543(12) 0.039 Uiso 1 calc R .
C28 C -0.1815(13) -0.2562(3) 0.2762(12) 0.035(3) Uani 1 d . .
H28A H -0.2307(13) -0.2615(3) 0.3204(12) 0.042 Uiso 1 calc R .
C29 C -0.1778(14) -0.2761(3) 0.1927(13) 0.039(4) Uani 1 d . .
H29A H -0.2266(14) -0.2949(3) 0.1791(13) 0.047 Uiso 1 calc R .
C30 C -0.1052(14) -0.2699(3) 0.1261(13) 0.033(4) Uani 1 d . .
C31 C 0.0412(12) -0.1920(3) 0.2703(10) 0.022(3) Uani 1 d . .
C32 C 0.1854(14) -0.1943(4) 0.3352(11) 0.032(3) Uani 1 d . .
C33 C 0.2563(14) -0.1678(3) 0.3826(12) 0.034(4) Uani 1 d . .
H33A H 0.3524(14) -0.1692(3) 0.4247(12) 0.041 Uiso 1 calc R .
C34 C 0.1979(16) -0.1391(3) 0.3734(12) 0.036(4) Uani 1 d . .
C35 C 0.0572(14) -0.1372(3) 0.3125(11) 0.035(4) Uani 1 d . .
H35A H 0.0138(14) -0.1178(3) 0.3054(11) 0.042 Uiso 1 calc R .
C36 C -0.0217(15) -0.1635(3) 0.2615(11) 0.035(4) Uani 1 d . .
C37 C 0.2578(16) -0.2241(3) 0.3535(14) 0.051(5) Uani 1 d . .
H37A H 0.1923(16) -0.2405(3) 0.3122(14) 0.077 Uiso 1 calc R .
H37B H 0.3042(16) -0.2287(3) 0.4392(14) 0.077 Uiso 1 calc R .
H37C H 0.3248(16) -0.2228(3) 0.3212(14) 0.077 Uiso 1 calc R .
C38 C 0.2788(15) -0.1100(3) 0.4284(14) 0.062(5) Uani 1 d . .
H38A H 0.3759(15) -0.1150(3) 0.4681(14) 0.093 Uiso 1 calc R .
H38B H 0.2506(15) -0.1016(3) 0.4871(14) 0.093 Uiso 1 calc R .
H38C H 0.2621(15) -0.0947(3) 0.3655(14) 0.093 Uiso 1 calc R .
C39 C -0.1763(14) -0.1594(3) 0.2060(11) 0.033(4) Uani 1 d . .
H39A H -0.1981(14) -0.1377(3) 0.2107(11) 0.049 Uiso 1 calc R .
H39B H -0.2137(14) -0.1721(3) 0.2498(11) 0.049 Uiso 1 calc R .
H39C H -0.2160(14) -0.1659(3) 0.1221(11) 0.049 Uiso 1 calc R .
C40 C -0.1032(14) -0.2941(3) 0.0405(14) 0.032(4) Uani 1 d . .
C41 C -0.0188(11) -0.3190(3) 0.0855(11) 0.026(3) Uani 1 d . .
C42 C -0.0242(14) -0.3427(2) 0.0078(12) 0.030(3) Uani 1 d . .
H42A H 0.0356(14) -0.3598(2) 0.0381(12) 0.036 Uiso 1 calc R .
C43 C -0.1152(13) -0.3420(3) -0.1133(13) 0.031(4) Uani 1 d . .
C44 C -0.1967(12) -0.3168(3) -0.1549(12) 0.031(3) Uani 1 d . .
H44A H -0.2586(12) -0.3159(3) -0.2373(12) 0.037 Uiso 1 calc R .
C45 C -0.1930(14) -0.2919(3) -0.0809(13) 0.031(4) Uani 1 d . .
C46 C 0.0711(15) -0.3217(3) 0.2176(11) 0.039(3) Uani 1 d . .
H46A H 0.1252(15) -0.3406(3) 0.2335(11) 0.059 Uiso 1 calc R .
H46B H 0.0147(15) -0.3224(3) 0.2608(11) 0.059 Uiso 1 calc R .
H46C H 0.1319(15) -0.3038(3) 0.2445(11) 0.059 Uiso 1 calc R .
C47 C -0.1212(14) -0.3687(2) -0.1941(11) 0.041(3) Uani 1 d . .
H47A H -0.0549(14) -0.3844(2) -0.1475(11) 0.061 Uiso 1 calc R .
H47B H -0.1000(14) -0.3612(2) -0.2584(11) 0.061 Uiso 1 calc R .
H47C H -0.2127(14) -0.3776(2) -0.2288(11) 0.061 Uiso 1 calc R .
C48 C -0.2848(13) -0.2654(3) -0.1334(14) 0.051(5) Uani 1 d . .
H48A H -0.3369(13) -0.2685(3) -0.2198(14) 0.077 Uiso 1 calc R .
H48B H -0.2311(13) -0.2464(3) -0.1188(14) 0.077 Uiso 1 calc R .
H48C H -0.3475(13) -0.2636(3) -0.0966(14) 0.077 Uiso 1 calc R .
C49 C 0.1667(13) -0.1607(3) 0.0762(12) 0.032(3) Uani 1 d . .
H49A H 0.1429(13) -0.1540(3) 0.1408(12) 0.038 Uiso 1 calc R .
H49B H 0.2545(13) -0.1718(3) 0.1159(12) 0.038 Uiso 1 calc R .
C50 C 0.1959(14) -0.1314(3) 0.0248(13) 0.039(3) Uani 1 d . .
C51A C 0.3088(29) -0.1396(7) -0.0230(22) 0.028(8) Uiso 0.50 d P 1
H51A H 0.2750(29) -0.1565(7) -0.0815(22) 0.043 Uiso 0.50 calc PR 1
H51B H 0.3935(29) -0.1460(7) 0.0446(22) 0.043 Uiso 0.50 calc PR 1
H51C H 0.3258(29) -0.1214(7) -0.0609(22) 0.043 Uiso 0.50 calc PR 1
C52A C 0.0658(25) -0.1183(6) -0.0841(23) 0.035(7) Uiso 0.50 d P 1
H52A H 0.0219(25) -0.1348(6) -0.1420(23) 0.052 Uiso 0.50 calc PR 1
H52B H 0.0928(25) -0.1017(6) -0.1227(23) 0.052 Uiso 0.50 calc PR 1
H52C H 0.0021(25) -0.1102(6) -0.0551(23) 0.052 Uiso 0.50 calc PR 1
C53A C 0.2613(26) -0.1059(6) 0.1111(23) 0.025(6) Uiso 0.50 d P 1
H53A H 0.2744(26) -0.0881(6) 0.0687(23) 0.038 Uiso 0.50 calc PR 1
H53B H 0.3495(26) -0.1128(6) 0.1726(23) 0.038 Uiso 0.50 calc PR 1
H53C H 0.2028(26) -0.1000(6) 0.1490(23) 0.038 Uiso 0.50 calc PR 1
C51B C 0.0778(25) -0.1083(5) 0.0371(24) 0.046(7) Uiso 0.50 d P 2
H51D H 0.0940(25) -0.1073(5) 0.1210(24) 0.069 Uiso 0.50 calc PR 2
H51E H -0.0131(25) -0.1168(5) -0.0114(24) 0.069 Uiso 0.50 calc PR 2
H51F H 0.0841(25) -0.0876(5) 0.0088(24) 0.069 Uiso 0.50 calc PR 2
C52B C 0.1747(31) -0.1328(7) -0.0958(26) 0.056(9) Uiso 0.50 d P 2
H52D H 0.0898(31) -0.1438(7) -0.1434(26) 0.083 Uiso 0.50 calc PR 2
H52E H 0.2507(31) -0.1437(7) -0.1005(26) 0.083 Uiso 0.50 calc PR 2
H52F H 0.1689(31) -0.1118(7) -0.1270(26) 0.083 Uiso 0.50 calc PR 2
C53B C 0.3172(30) -0.1152(7) 0.1056(28) 0.051(9) Uiso 0.50 d P 2
H53D H 0.3216(30) -0.1149(7) 0.1860(28) 0.077 Uiso 0.50 calc PR 2
H53E H 0.3143(30) -0.0939(7) 0.0776(28) 0.077 Uiso 0.50 calc PR 2
H53F H 0.3977(30) -0.1256(7) 0.1079(28) 0.077 Uiso 0.50 calc PR 2
C54 C -0.1759(12) -0.1759(3) -0.0794(11) 0.027(3) Uani 1 d . .
H54A H -0.2170(12) -0.1904(3) -0.0431(11) 0.033 Uiso 1 calc R .
H54B H -0.1547(12) -0.1573(3) -0.0283(11) 0.033 Uiso 1 calc R .
C55 C -0.3037(12) -0.1650(3) -0.1923(11) 0.022(3) Uani 1 d . .
C56 C -0.3688(12) -0.1927(4) -0.2772(12) 0.042(4) Uani 1 d . .
H56A H -0.3024(12) -0.2017(4) -0.3013(12) 0.063 Uiso 1 calc R .
H56B H -0.4484(12) -0.1856(4) -0.3483(12) 0.063 Uiso 1 calc R .
H56C H -0.3968(12) -0.2084(4) -0.2356(12) 0.063 Uiso 1 calc R .
C57 C -0.2632(15) -0.1402(3) -0.2595(12) 0.056(5) Uani 1 d . .
H57A H -0.1936(15) -0.1485(3) -0.2810(12) 0.084 Uiso 1 calc R .
H57B H -0.2268(15) -0.1221(3) -0.2079(12) 0.084 Uiso 1 calc R .
H57C H -0.3432(15) -0.1342(3) -0.3322(12) 0.084 Uiso 1 calc R .
C58 C -0.4126(13) -0.1520(3) -0.1587(13) 0.047(4) Uani 1 d . .
H58A H -0.4381(13) -0.1678(3) -0.1158(13) 0.071 Uiso 1 calc R .
H58B H -0.4928(13) -0.1461(3) -0.2316(13) 0.071 Uiso 1 calc R .
H58C H -0.3766(13) -0.1339(3) -0.1074(13) 0.071 Uiso 1 calc R .
C59 C 0.9196(12) 0.0323(3) 0.3599(10) 0.024(3) Uani 1 d . .
C60 C 0.9812(12) 0.0507(2) 0.3049(10) 0.017(3) Uani 1 d . .
C61 C 1.1201(12) 0.0568(3) 0.3638(12) 0.037(4) Uani 1 d . .
H61A H 1.1618(12) 0.0688(3) 0.3249(12) 0.044 Uiso 1 calc R .
C62 C 1.1979(15) 0.0459(3) 0.4781(10) 0.036(3) Uani 1 d . .
H62A H 1.2930(15) 0.0497(3) 0.5166(10) 0.043 Uiso 1 calc R .
C63 C 1.1360(12) 0.0291(3) 0.5367(12) 0.030(3) Uani 1 d . .
H63A H 1.1878(12) 0.0223(3) 0.6166(12) 0.036 Uiso 1 calc R .
C64 C 0.9938(12) 0.0222(3) 0.4754(11) 0.026(3) Uani 1 d . .
C65 C 0.9068(13) 0.0654(3) 0.1857(10) 0.020(4) Uani 1 d . .
C66 C 0.9186(14) 0.0552(3) 0.0833(13) 0.035(4) Uani 1 d . .
C67 C 0.8527(14) 0.0703(3) -0.0230(13) 0.037(4) Uani 1 d . .
H67A H 0.8638(14) 0.0630(3) -0.0902(13) 0.044 Uiso 1 calc R .
C68 C 0.7688(16) 0.0962(4) -0.0380(13) 0.040(4) Uani 1 d . .
C69 C 0.7600(13) 0.1062(3) 0.0648(13) 0.031(4) Uani 1 d . .
H69A H 0.7073(13) 0.1240(3) 0.0603(13) 0.037 Uiso 1 calc R .
C70 C 0.8268(13) 0.0908(3) 0.1753(12) 0.028(3) Uani 1 d . .
C71 C 1.0165(16) 0.0297(3) 0.0909(11) 0.050(3) Uani 1 d . .
H71A H 1.0546(16) 0.0205(3) 0.1710(11) 0.075 Uiso 1 calc R .
H71B H 1.0902(16) 0.0382(3) 0.0754(11) 0.075 Uiso 1 calc R .
H71C H 0.9682(16) 0.0138(3) 0.0312(11) 0.075 Uiso 1 calc R .
C72 C 0.6920(14) 0.1116(3) -0.1557(12) 0.054(4) Uani 1 d . .
H72A H 0.7122(14) 0.1014(3) -0.2164(12) 0.081 Uiso 1 calc R .
H72B H 0.7188(14) 0.1333(3) -0.1495(12) 0.081 Uiso 1 calc R .
H72C H 0.5943(14) 0.1102(3) -0.1786(12) 0.081 Uiso 1 calc R .
C73 C 0.8163(14) 0.1038(3) 0.2817(12) 0.045(4) Uani 1 d . .
H73A H 0.7553(14) 0.1217(3) 0.2575(12) 0.067 Uiso 1 calc R .
H73B H 0.9066(14) 0.1102(3) 0.3412(12) 0.067 Uiso 1 calc R .
H73C H 0.7801(14) 0.0880(3) 0.3165(12) 0.067 Uiso 1 calc R .
C74 C 0.9404(11) 0.0048(3) 0.5487(10) 0.028(3) Uani 1 d . .
C75 C 0.8615(12) 0.0189(3) 0.5956(12) 0.037(4) Uani 1 d . .
C76 C 0.8215(13) 0.0047(3) 0.6742(10) 0.038(3) Uani 1 d . .
H76A H 0.7738(13) 0.0160(3) 0.7093(10) 0.045 Uiso 1 calc R .
C77 C 0.8520(13) -0.0266(4) 0.7017(12) 0.049(4) Uani 1 d . .
C78 C 0.9269(14) -0.0410(3) 0.6505(14) 0.050(4) Uani 1 d . .
H78A H 0.9482(14) -0.0623(3) 0.6674(14) 0.061 Uiso 1 calc R .
C79 C 0.9719(13) -0.0262(3) 0.5765(11) 0.032(3) Uani 1 d . .
C80 C 0.8295(14) 0.0537(3) 0.5730(13) 0.045(5) Uani 1 d . .
H80A H 0.7721(14) 0.0602(3) 0.6112(13) 0.068 Uiso 1 calc R .
H80B H 0.7815(14) 0.0575(3) 0.4867(13) 0.068 Uiso 1 calc R .
H80C H 0.9145(14) 0.0655(3) 0.6066(13) 0.068 Uiso 1 calc R .
C81 C 0.8038(14) -0.0429(4) 0.7838(13) 0.065(5) Uani 1 d . .
H81A H 0.7528(14) -0.0283(4) 0.8092(13) 0.097 Uiso 1 calc R .
H81B H 0.8824(14) -0.0506(4) 0.8542(13) 0.097 Uiso 1 calc R .
H81C H 0.7449(14) -0.0602(4) 0.7412(13) 0.097 Uiso 1 calc R .
C82 C 1.0562(14) -0.0441(3) 0.5248(12) 0.046(4) Uani 1 d . .
H82A H 1.0793(14) -0.0303(3) 0.4740(12) 0.069 Uiso 1 calc R .
H82B H 1.0029(14) -0.0615(3) 0.4771(12) 0.069 Uiso 1 calc R .
H82C H 1.1399(14) -0.0518(3) 0.5904(12) 0.069 Uiso 1 calc R .
C83 C 0.4009(12) 0.0606(3) 0.0146(12) 0.026(3) Uani 1 d . .
C84 C 0.3127(13) 0.0406(3) -0.0767(12) 0.025(3) Uani 1 d . .
C85 C 0.1795(13) 0.0511(3) -0.1455(11) 0.034(3) Uani 1 d . .
H85A H 0.1181(13) 0.0377(3) -0.2052(11) 0.041 Uiso 1 calc R .
C86 C 0.1317(15) 0.0801(3) -0.1313(14) 0.044(4) Uani 1 d . .
H86A H 0.0410(15) 0.0865(3) -0.1801(14) 0.053 Uiso 1 calc R .
C87 C 0.2223(16) 0.0988(4) -0.0436(13) 0.037(4) Uani 1 d . .
H87A H 0.1917(16) 0.1186(4) -0.0328(13) 0.044 Uiso 1 calc R .
C88 C 0.3568(13) 0.0906(3) 0.0310(12) 0.030(3) Uani 1 d . .
C89 C 0.3511(12) 0.0112(4) -0.1149(10) 0.033(4) Uani 1 d . .
C90 C 0.4397(13) 0.0118(5) -0.1698(12) 0.036(4) Uani 1 d . .
C91 C 0.4532(12) -0.0147(3) -0.2231(11) 0.023(3) Uani 1 d . .
H91A H 0.5034(12) -0.0139(3) -0.2691(11) 0.028 Uiso 1 calc R .
C92 C 0.3969(12) -0.0429(3) -0.2134(12) 0.031(4) Uani 1 d . .
C93 C 0.3177(13) -0.0426(3) -0.1524(11) 0.033(4) Uani 1 d . .
H93A H 0.2788(13) -0.0616(3) -0.1445(11) 0.040 Uiso 1 calc R .
C94 C 0.2908(12) -0.0164(3) -0.1016(12) 0.026(3) Uani 1 d . .
C95 C 0.4920(14) 0.0412(3) -0.1944(14) 0.043(4) Uani 1 d . .
H95A H 0.4759(14) 0.0579(3) -0.1490(14) 0.065 Uiso 1 calc R .
H95B H 0.4448(14) 0.0458(3) -0.2800(14) 0.065 Uiso 1 calc R .
H95C H 0.5897(14) 0.0393(3) -0.1703(14) 0.065 Uiso 1 calc R .
C96 C 0.4217(15) -0.0725(3) -0.2671(12) 0.052(4) Uani 1 d . .
H96A H 0.4804(15) -0.0680(3) -0.3062(12) 0.078 Uiso 1 calc R .
H96B H 0.3347(15) -0.0807(3) -0.3261(12) 0.078 Uiso 1 calc R .
H96C H 0.4660(15) -0.0877(3) -0.2035(12) 0.078 Uiso 1 calc R .
C97 C 0.1950(13) -0.0180(3) -0.0470(12) 0.041(4) Uani 1 d . .
H97A H 0.1886(13) 0.0023(3) -0.0153(12) 0.061 Uiso 1 calc R .
H97B H 0.2279(13) -0.0331(3) 0.0182(12) 0.061 Uiso 1 calc R .
H97C H 0.1051(13) -0.0243(3) -0.1077(12) 0.061 Uiso 1 calc R .
C98 C 0.4378(13) 0.1137(3) 0.1200(12) 0.029(3) Uani 1 d . .
C99 C 0.4711(14) 0.1090(3) 0.2436(13) 0.029(3) Uani 1 d . .
C100 C 0.5310(12) 0.1330(3) 0.3225(13) 0.038(4) Uani 1 d . .
H10B H 0.5506(12) 0.1297(3) 0.4040(13) 0.045 Uiso 1 calc R .
C101 C 0.5647(13) 0.1613(3) 0.2919(13) 0.038(4) Uani 1 d . .
C102 C 0.5324(14) 0.1653(3) 0.1723(13) 0.040(4) Uani 1 d . .
H10A H 0.5525(14) 0.1845(3) 0.1472(13) 0.048 Uiso 1 calc R .
C103 C 0.4704(12) 0.1420(3) 0.0853(11) 0.031(3) Uani 1 d . .
C104 C 0.4389(13) 0.0793(3) 0.2890(12) 0.034(4) Uani 1 d . .
H10I H 0.3975(13) 0.0647(3) 0.2225(12) 0.051 Uiso 1 calc R .
H10J H 0.3754(13) 0.0835(3) 0.3234(12) 0.051 Uiso 1 calc R .
H10K H 0.5228(13) 0.0705(3) 0.3504(12) 0.051 Uiso 1 calc R .
C105 C 0.6249(15) 0.1867(3) 0.3797(13) 0.057(5) Uani 1 d . .
H10F H 0.6410(15) 0.2046(3) 0.3396(13) 0.086 Uiso 1 calc R .
H10G H 0.7113(15) 0.1798(3) 0.4441(13) 0.086 Uiso 1 calc R .
H10H H 0.5622(15) 0.1924(3) 0.4134(13) 0.086 Uiso 1 calc R .
C106 C 0.4373(16) 0.1486(3) -0.0421(11) 0.046(4) Uani 1 d . .
H10C H 0.4675(16) 0.1695(3) -0.0488(11) 0.069 Uiso 1 calc R .
H10D H 0.3389(16) 0.1469(3) -0.0909(11) 0.069 Uiso 1 calc R .
H10E H 0.4838(16) 0.1336(3) -0.0705(11) 0.069 Uiso 1 calc R .
C107 C 0.4796(12) -0.0071(3) 0.2365(11) 0.028(3) Uani 1 d . .
H10L H 0.4001(12) 0.0067(3) 0.1974(11) 0.033 Uiso 1 calc R .
H10M H 0.4540(12) -0.0262(3) 0.1880(11) 0.033 Uiso 1 calc R .
C108 C 0.4643(14) -0.0175(3) 0.3507(12) 0.034(3) Uani 1 d . .
C109 C 0.4898(13) 0.0097(3) 0.4376(12) 0.041(4) Uani 1 d . .
H10M H 0.4235(13) 0.0261(3) 0.3978(12) 0.062 Uiso 1 calc R .
H10N H 0.5819(13) 0.0177(3) 0.4619(12) 0.062 Uiso 1 calc R .
H10O H 0.4802(13) 0.0026(3) 0.5083(12) 0.062 Uiso 1 calc R .
C110 C 0.5686(14) -0.0422(3) 0.4164(13) 0.049(4) Uani 1 d . .
H11B H 0.5549(14) -0.0599(3) 0.3632(13) 0.074 Uiso 1 calc R .
H11C H 0.5580(14) -0.0488(3) 0.4872(13) 0.074 Uiso 1 calc R .
H11D H 0.6602(14) -0.0339(3) 0.4411(13) 0.074 Uiso 1 calc R .
C111 C 0.3190(14) -0.0303(3) 0.3139(13) 0.047(4) Uani 1 d . .
H11E H 0.3023(14) -0.0477(3) 0.2586(13) 0.070 Uiso 1 calc R .
H11F H 0.2521(14) -0.0140(3) 0.2746(13) 0.070 Uiso 1 calc R .
H11G H 0.3108(14) -0.0374(3) 0.3854(13) 0.070 Uiso 1 calc R .
C112 C 0.6685(13) -0.0206(3) 0.0810(11) 0.029(3) Uani 1 d . .
H11H H 0.5804(13) -0.0277(3) 0.0176(11) 0.035 Uiso 1 calc R .
H11I H 0.7142(13) -0.0092(3) 0.0399(11) 0.035 Uiso 1 calc R .
C113 C 0.7555(14) -0.0506(3) 0.1332(12) 0.032(3) Uani 1 d . .
C114 C 0.7356(18) -0.0623(3) 0.2340(14) 0.070(5) Uani 1 d . .
H11I H 0.7512(18) -0.0457(3) 0.2919(14) 0.104 Uiso 1 calc R .
H11J H 0.7999(18) -0.0792(3) 0.2724(14) 0.104 Uiso 1 calc R .
H11K H 0.6424(18) -0.0700(3) 0.2057(14) 0.104 Uiso 1 calc R .
C115 C 0.9109(18) -0.0406(4) 0.1791(15) 0.064(6) Uani 1 d . .
H11L H 0.9344(18) -0.0253(4) 0.2431(15) 0.096 Uiso 1 calc R .
H11M H 0.9241(18) -0.0316(4) 0.1126(15) 0.096 Uiso 1 calc R .
H11N H 0.9694(18) -0.0588(4) 0.2098(15) 0.096 Uiso 1 calc R .
C116 C 0.7341(15) -0.0734(3) 0.0389(14) 0.058(5) Uani 1 d . .
H11O H 0.7501(15) -0.0636(3) -0.0249(14) 0.087 Uiso 1 calc R .
H11P H 0.6405(15) -0.0810(3) 0.0059(14) 0.087 Uiso 1 calc R .
H11Q H 0.7974(15) -0.0906(3) 0.0727(14) 0.087 Uiso 1 calc R .
C117 C 0.0080(18) -0.3178(4) -0.4688(17) 0.104(7) Uiso 1 d . .
H11R H 0.0189(18) -0.2974(4) -0.4316(17) 0.157 Uiso 1 calc R .
H11S H 0.0333(18) -0.3167(4) -0.5352(17) 0.157 Uiso 1 calc R .
H11T H 0.0667(18) -0.3327(4) -0.4093(17) 0.157 Uiso 1 calc R .
C118 C -0.1414(20) -0.3281(5) -0.5164(19) 0.115(8) Uiso 1 d . .
H11U H -0.1667(20) -0.3289(5) -0.4492(19) 0.138 Uiso 1 calc R .
H11V H -0.2005(20) -0.3126(5) -0.5746(19) 0.138 Uiso 1 calc R .
C119 C -0.1652(22) -0.3576(5) -0.5729(21) 0.123(8) Uiso 1 d . .
H11W H -0.1050(22) -0.3726(5) -0.5130(21) 0.147 Uiso 1 calc R .
H11X H -0.1348(22) -0.3565(5) -0.6370(21) 0.147 Uiso 1 calc R .
C120 C -0.3058(22) -0.3710(5) -0.6269(19) 0.129(8) Uiso 1 d . .
H12A H -0.3007(22) -0.3922(5) -0.6545(19) 0.155 Uiso 1 calc R .
H12B H -0.3625(22) -0.3586(5) -0.6986(19) 0.155 Uiso 1 calc R .
C121 C -0.3772(19) -0.3724(5) -0.5480(18) 0.110(7) Uiso 1 d . .
H12C H -0.4684(19) -0.3811(5) -0.5931(18) 0.165 Uiso 1 calc R .
H12D H -0.3845(19) -0.3516(5) -0.5206(18) 0.165 Uiso 1 calc R .
H12E H -0.3253(19) -0.3856(5) -0.4787(18) 0.165 Uiso 1 calc R .

loop_
_atom_type_symbol
_atom_type_description
_atom_type_scat_dispersion_real
_atom_type_scat_dispersion_imag
_atom_type_scat_source
C C 0.0033 0.0016 'International Tables Vol C Tables 4.2.6.8 and 6.1.1.4'
H H 0.0000 0.0000 'International Tables Vol C Tables 4.2.6.8 and 6.1.1.4'
N N 0.0061 0.0033 'International Tables Vol C Tables 4.2.6.8 and 6.1.1.4'
Ta Ta -0.7052 6.5227 'International Tables Vol C Tables 4.2.6.8 and 6.1.1.4'

loop_
_geom_angle_atom_site_label_1
_geom_angle_atom_site_label_2
_geom_angle_atom_site_label_3
_geom_angle
N1 Ta1 N2 105.3(4)
N1 Ta1 C54 119.0(5)
N2 Ta1 C54 107.2(4)
N1 Ta1 C49 104.7(4)
N2 Ta1 C49 112.6(4)
C54 Ta1 C49 108.1(5)
N3 Ta2 N4 106.6(4)
N3 Ta2 C107 116.9(4)
N4 Ta2 C107 108.0(5)
N3 Ta2 C112 104.4(4)
N4 Ta2 C112 112.9(4)
C107 Ta2 C112 108.0(5)
C1 N1 Ta1 166.0(8)
C25 N2 Ta1 132.1(8)
C59 N3 Ta2 162.9(8)
C83 N4 Ta2 135.1(8)
N1 C1 C2 123.1(12)
N1 C1 C6 117.7(11)
C2 C1 C6 119.2(12)
C3 C2 C1 118.0(13)
C3 C2 C7 117.7(12)
C1 C2 C7 124.3(12)
C4 C3 C2 125.4(13)
C3 C4 C5 115.6(13)
C6 C5 C4 123.5(13)
C5 C6 C16 120.1(12)
C5 C6 C1 118.1(12)
C16 C6 C1 121.8(12)
C12 C7 C8 122.1(13)
C12 C7 C2 119.6(12)
C8 C7 C2 117.7(12)
C7 C8 C9 115.7(13)
C7 C8 C13 124.4(13)
C9 C8 C13 119.9(14)
C10 C9 C8 124.7(14)
C11 C10 C9 115.9(14)
C11 C10 C14 122.2(15)
C9 C10 C14 121.8(15)
C10 C11 C12 123.2(15)
C11 C12 C7 118.4(14)
C11 C12 C15 117.4(14)
C7 C12 C15 124.2(14)
C17 C16 C21 118.1(13)
C17 C16 C6 123.1(14)
C21 C16 C6 118.4(14)
C18 C17 C16 118.9(14)
C18 C17 C22 120.4(14)
C16 C17 C22 120.7(13)
C19 C18 C17 124.8(15)
C20 C19 C18 115.1(14)
C20 C19 C23 122.8(15)
C18 C19 C23 122.1(15)
C19 C20 C21 126.0(14)
C20 C21 C16 116.9(14)
C20 C21 C24 123.4(14)
C16 C21 C24 119.7(13)
C26 C25 N2 122.2(11)
C26 C25 C30 117.8(11)
N2 C25 C30 119.9(12)
C27 C26 C25 121.6(11)
C27 C26 C31 115.3(10)
C25 C26 C31 122.9(11)
C28 C27 C26 119.6(12)
C27 C28 C29 120.1(12)
C28 C29 C30 122.9(13)
C29 C30 C25 117.7(13)
C29 C30 C40 118.3(12)
C25 C30 C40 123.9(12)
C36 C31 C32 119.6(12)
C36 C31 C26 120.4(11)
C32 C31 C26 119.1(12)
C33 C32 C31 117.5(15)
C33 C32 C37 120.2(13)
C31 C32 C37 122.3(14)
C32 C33 C34 124.5(14)
C35 C34 C33 117.5(13)
C35 C34 C38 119.0(14)
C33 C34 C38 123.5(15)
C34 C35 C36 121.0(14)
C31 C36 C35 119.9(13)
C31 C36 C39 123.2(11)
C35 C36 C39 116.8(12)
C45 C40 C41 121.5(12)
C45 C40 C30 119.9(12)
C41 C40 C30 118.5(13)
C40 C41 C42 118.8(12)
C40 C41 C46 120.5(12)
C42 C41 C46 120.5(11)
C43 C42 C41 121.6(11)
C44 C43 C42 117.8(11)
C44 C43 C47 122.0(12)
C42 C43 C47 120.2(11)
C43 C44 C45 122.7(13)
C40 C45 C44 117.4(12)
C40 C45 C48 123.4(12)
C44 C45 C48 119.2(13)
C50 C49 Ta1 125.3(9)
C52B C50 C53B 115.5(19)
C52B C50 C49 116.5(15)
C53A C50 C49 116.1(15)
C53B C50 C49 114.4(16)
C53A C50 C52A 108.5(16)
C49 C50 C52A 112.7(13)
C53A C50 C51A 103.0(16)
C49 C50 C51A 107.8(14)
C52A C50 C51A 108.0(15)
C52B C50 C51B 110.0(18)
C53B C50 C51B 98.8(17)
C49 C50 C51B 98.4(12)
C55 C54 Ta1 142.6(8)
C58 C55 C57 109.6(11)
C58 C55 C56 106.8(10)
C57 C55 C56 109.1(11)
C58 C55 C54 111.3(10)
C57 C55 C54 110.0(10)
C56 C55 C54 110.0(10)
C64 C59 C60 120.0(11)
C64 C59 N3 120.1(11)
C60 C59 N3 119.9(10)
C61 C60 C59 120.0(11)
C61 C60 C65 115.8(11)
C59 C60 C65 124.1(11)
C62 C61 C60 120.9(13)
C61 C62 C63 119.6(13)
C62 C63 C64 119.6(12)
C59 C64 C63 119.7(12)
C59 C64 C74 126.2(11)
C63 C64 C74 114.0(11)
C70 C65 C66 118.3(12)
C70 C65 C60 119.0(11)
C66 C65 C60 122.7(12)
C67 C66 C65 120.5(13)
C67 C66 C71 118.0(14)
C65 C66 C71 121.1(13)
C66 C67 C68 123.2(14)
C69 C68 C67 115.5(13)
C69 C68 C72 121.7(15)
C67 C68 C72 122.8(14)
C68 C69 C70 122.2(13)
C65 C70 C69 120.4(12)
C65 C70 C73 120.8(12)
C69 C70 C73 118.7(12)
C75 C74 C79 116.9(12)
C75 C74 C64 121.6(11)
C79 C74 C64 121.4(11)
C74 C75 C76 123.8(12)
C74 C75 C80 119.2(12)
C76 C75 C80 116.5(12)
C75 C76 C77 119.2(13)
C78 C77 C76 116.8(13)
C78 C77 C81 123.3(14)
C76 C77 C81 119.9(14)
C79 C78 C77 123.5(14)
C78 C79 C74 119.6(13)
C78 C79 C82 119.9(12)
C74 C79 C82 120.5(12)
C84 C83 N4 119.1(10)
C84 C83 C88 121.0(11)
N4 C83 C88 119.9(11)
C83 C84 C85 116.9(11)
C83 C84 C89 126.2(11)
C85 C84 C89 116.5(11)
C86 C85 C84 123.9(12)
C87 C86 C85 116.7(14)
C86 C87 C88 124.2(14)
C87 C88 C83 117.2(12)
C87 C88 C98 116.1(11)
C83 C88 C98 126.7(12)
C94 C89 C90 121.8(16)
C94 C89 C84 118.6(11)
C90 C89 C84 119.5(16)
C91 C90 C89 117.7(16)
C91 C90 C95 119.3(12)
C89 C90 C95 121.6(16)
C90 C91 C92 123.2(13)
C93 C92 C91 116.5(12)
C93 C92 C96 121.7(13)
C91 C92 C96 121.8(12)
C94 C93 C92 124.5(13)
C93 C94 C89 115.8(13)
C93 C94 C97 120.3(12)
C89 C94 C97 123.7(13)
C103 C98 C99 118.5(12)
C103 C98 C88 121.1(12)
C99 C98 C88 120.0(12)
C100 C99 C98 118.4(13)
C100 C99 C104 119.5(13)
C98 C99 C104 122.1(12)
C101 C100 C99 125.0(14)
C100 C101 C102 115.7(13)
C100 C101 C105 122.8(14)
C102 C101 C105 121.4(13)
C101 C102 C103 123.0(13)
C98 C103 C102 119.4(12)
C98 C103 C106 121.4(12)
C102 C103 C106 119.2(12)
C108 C107 Ta2 142.0(9)
C109 C108 C110 107.5(12)
C109 C108 C111 109.2(11)
C110 C108 C111 109.7(11)
C109 C108 C107 111.0(10)
C110 C108 C107 109.6(11)
C111 C108 C107 109.7(11)
C113 C112 Ta2 125.6(8)
C116 C113 C114 115.0(12)
C116 C113 C112 111.6(11)
C114 C113 C112 110.6(11)
C116 C113 C115 103.8(11)
C114 C113 C115 108.9(13)
C112 C113 C115 106.3(11)
C119 C118 C117 112.6(18)
C118 C119 C120 119.8(20)
C119 C120 C121 116.7(18)

loop_
_geom_bond_atom_site_label_1
_geom_bond_atom_site_label_2
_geom_bond_distance
Ta1 N1 1.777(9)
Ta1 N2 1.998(9)
Ta1 C54 2.098(12)
Ta1 C49 2.158(12)
Ta2 N3 1.774(9)
Ta2 N4 1.986(8)
Ta2 C107 2.124(12)
Ta2 C112 2.131(12)
N1 C1 1.403(14)
N2 C25 1.407(14)
N3 C59 1.420(13)
N4 C83 1.422(14)
C1 C2 1.41(2)
C1 C6 1.44(2)
C2 C3 1.38(2)
C2 C7 1.49(2)
C3 C4 1.38(2)
C4 C5 1.40(2)
C5 C6 1.38(2)
C6 C16 1.46(2)
C7 C12 1.40(2)
C7 C8 1.39(2)
C8 C9 1.41(2)
C8 C13 1.48(2)
C9 C10 1.41(2)
C10 C11 1.37(2)
C10 C14 1.48(2)
C11 C12 1.40(2)
C12 C15 1.48(2)
C16 C17 1.40(2)
C16 C21 1.44(2)
C17 C18 1.38(2)
C17 C22 1.50(2)
C18 C19 1.38(2)
C19 C20 1.34(2)
C19 C23 1.51(2)
C20 C21 1.40(2)
C21 C24 1.48(2)
C25 C26 1.40(2)
C25 C30 1.42(2)
C26 C27 1.41(2)
C26 C31 1.51(2)
C27 C28 1.35(2)
C28 C29 1.36(2)
C29 C30 1.40(2)
C30 C40 1.50(2)
C31 C36 1.39(2)
C31 C32 1.427(15)
C32 C33 1.37(2)
C32 C37 1.48(2)
C33 C34 1.38(2)
C34 C35 1.39(2)
C34 C38 1.52(2)
C35 C36 1.40(2)
C36 C39 1.53(2)
C40 C45 1.40(2)
C40 C41 1.37(2)
C41 C42 1.40(2)
C41 C46 1.51(2)
C42 C43 1.40(2)
C43 C44 1.36(2)
C43 C47 1.513(15)
C44 C45 1.41(2)
C45 C48 1.48(2)
C49 C50 1.52(2)
C50 C52B 1.41(3)
C50 C53A 1.49(3)
C50 C53B 1.45(3)
C50 C52A 1.58(3)
C50 C51A 1.63(3)
C50 C51B 1.69(3)
C54 C55 1.56(2)
C55 C58 1.53(2)
C55 C57 1.54(2)
C55 C56 1.55(2)
C59 C64 1.38(2)
C59 C60 1.40(2)
C60 C61 1.39(2)
C60 C65 1.49(2)
C61 C62 1.38(2)
C62 C63 1.40(2)
C63 C64 1.43(2)
C64 C74 1.49(2)
C65 C70 1.38(2)
C65 C66 1.41(2)
C66 C67 1.36(2)
C66 C71 1.51(2)
C67 C68 1.41(2)
C68 C69 1.39(2)
C68 C72 1.49(2)
C69 C70 1.41(2)
C70 C73 1.49(2)
C74 C75 1.38(2)
C74 C79 1.39(2)
C75 C76 1.38(2)
C75 C80 1.55(2)
C76 C77 1.40(2)
C77 C78 1.39(2)
C77 C81 1.51(2)
C78 C79 1.38(2)
C79 C82 1.54(2)
C83 C84 1.42(2)
C83 C88 1.43(2)
C84 C85 1.40(2)
C84 C89 1.48(2)
C85 C86 1.40(2)
C86 C87 1.37(2)
C87 C88 1.40(2)
C88 C98 1.47(2)
C89 C94 1.41(2)
C89 C90 1.41(2)
C90 C91 1.37(2)
C90 C95 1.48(2)
C91 C92 1.40(2)
C92 C93 1.38(2)
C92 C96 1.52(2)
C93 C94 1.39(2)
C94 C97 1.48(2)
C98 C103 1.40(2)
C98 C99 1.43(2)
C99 C100 1.38(2)
C99 C104 1.51(2)
C100 C101 1.38(2)
C101 C102 1.38(2)
C101 C105 1.49(2)
C102 C103 1.42(2)
C103 C106 1.49(2)
C107 C108 1.57(2)
C108 C109 1.54(2)
C108 C110 1.52(2)
C108 C111 1.55(2)
C112 C113 1.57(2)
C113 C116 1.47(2)
C113 C114 1.45(2)
C113 C115 1.60(2)
C117 C118 1.54(2)
C118 C119 1.43(2)
C119 C120 1.50(2)
C120 C121 1.50(2)

loop_
_geom_torsion_atom_site_label_1
_geom_torsion_atom_site_label_2
_geom_torsion_atom_site_label_3
_geom_torsion_atom_site_label_4
_geom_torsion
N2 Ta1 N1 C1 -100.2(36)
C54 Ta1 N1 C1 139.6(35)
C49 Ta1 N1 C1 18.7(37)
N1 Ta1 N2 C25 -154.8(10)
C54 Ta1 N2 C25 -27.2(11)
C49 Ta1 N2 C25 91.6(11)
N4 Ta2 N3 C59 -81.2(26)
C107 Ta2 N3 C59 157.8(25)
C112 Ta2 N3 C59 38.5(26)
N3 Ta2 N4 C83 -155.6(11)
C107 Ta2 N4 C83 -29.1(13)
C112 Ta2 N4 C83 90.4(13)
Ta1 N1 C1 C2 -123.6(33)
Ta1 N1 C1 C6 59.0(40)
N1 C1 C2 C3 177.5(12)
C6 C1 C2 C3 -5.3(19)
N1 C1 C2 C7 -1.4(20)
C6 C1 C2 C7 175.9(11)
C1 C2 C3 C4 2.8(22)
C7 C2 C3 C4 -178.3(13)
C2 C3 C4 C5 -1.3(22)
C3 C4 C5 C6 2.7(21)
C4 C5 C6 C16 175.2(13)
C4 C5 C6 C1 -5.3(21)
N1 C1 C6 C5 -176.0(11)
C2 C1 C6 C5 6.5(18)
N1 C1 C6 C16 3.4(18)
C2 C1 C6 C16 -174.0(13)
C3 C2 C7 C12 -68.3(17)
C1 C2 C7 C12 110.6(15)
C3 C2 C7 C8 102.9(15)
C1 C2 C7 C8 -78.2(16)
C12 C7 C8 C9 -1.4(18)
C2 C7 C8 C9 -172.4(11)
C12 C7 C8 C13 178.1(12)
C2 C7 C8 C13 7.1(19)
C7 C8 C9 C10 -0.4(18)
C13 C8 C9 C10 -179.9(12)
C8 C9 C10 C11 0.6(20)
C8 C9 C10 C14 178.9(12)
C9 C10 C11 C12 1.1(21)
C14 C10 C11 C12 -177.2(14)
C10 C11 C12 C7 -2.8(21)
C10 C11 C12 C15 178.5(14)
C8 C7 C12 C11 3.0(20)
C2 C7 C12 C11 173.8(12)
C8 C7 C12 C15 -178.5(13)
C2 C7 C12 C15 -7.7(20)
C5 C6 C16 C17 75.4(19)
C1 C6 C16 C17 -104.0(16)
C5 C6 C16 C21 -97.4(16)
C1 C6 C16 C21 83.1(17)
C21 C16 C17 C18 -3.8(21)
C6 C16 C17 C18 -176.7(13)
C21 C16 C17 C22 174.4(13)
C6 C16 C17 C22 1.5(22)
C16 C17 C18 C19 3.5(23)
C22 C17 C18 C19 -174.7(15)
C17 C18 C19 C20 -0.5(24)
C17 C18 C19 C23 179.4(14)
C18 C19 C20 C21 -2.2(23)
C23 C19 C20 C21 177.9(14)
C19 C20 C21 C16 1.7(23)
C19 C20 C21 C24 179.6(15)
C17 C16 C21 C20 1.4(20)
C6 C16 C21 C20 174.6(12)
C17 C16 C21 C24 -176.5(14)
C6 C16 C21 C24 -3.3(21)
Ta1 N2 C25 C26 -51.9(16)
Ta1 N2 C25 C30 129.9(11)
N2 C25 C26 C27 177.2(11)
C30 C25 C26 C27 -4.7(19)
N2 C25 C26 C31 -8.2(19)
C30 C25 C26 C31 170.0(11)
C25 C26 C27 C28 2.0(19)
C31 C26 C27 C28 -173.0(12)
C26 C27 C28 C29 -0.2(20)
C27 C28 C29 C30 1.2(22)
C28 C29 C30 C25 -3.9(21)
C28 C29 C30 C40 177.3(13)
C26 C25 C30 C29 5.5(19)
N2 C25 C30 C29 -176.3(11)
C26 C25 C30 C40 -175.8(12)
N2 C25 C30 C40 2.4(20)
C27 C26 C31 C36 -63.6(15)
C25 C26 C31 C36 121.4(13)
C27 C26 C31 C32 105.8(12)
C25 C26 C31 C32 -69.2(15)
C36 C31 C32 C33 -2.3(16)
C26 C31 C32 C33 -171.9(11)
C36 C31 C32 C37 176.6(13)
C26 C31 C32 C37 7.1(17)
C31 C32 C33 C34 1.0(19)
C37 C32 C33 C34 -178.0(13)
C32 C33 C34 C35 0.5(20)
C32 C33 C34 C38 179.1(13)
C33 C34 C35 C36 -0.6(18)
C38 C34 C35 C36 -179.3(12)
C32 C31 C36 C35 2.3(17)
C26 C31 C36 C35 171.6(12)
C32 C31 C36 C39 -172.9(11)
C26 C31 C36 C39 -3.6(18)
C34 C35 C36 C31 -0.8(19)
C34 C35 C36 C39 174.8(11)
C29 C30 C40 C45 97.7(15)
C25 C30 C40 C45 -81.0(17)
C29 C30 C40 C41 -77.8(16)
C25 C30 C40 C41 103.5(15)
C45 C40 C41 C42 -0.5(18)
C30 C40 C41 C42 175.0(11)
C45 C40 C41 C46 -176.4(12)
C30 C40 C41 C46 -0.9(17)
C40 C41 C42 C43 -1.5(19)
C46 C41 C42 C43 174.4(12)
C41 C42 C43 C44 2.0(19)
C41 C42 C43 C47 -178.1(12)
C42 C43 C44 C45 -0.5(19)
C47 C43 C44 C45 179.6(12)
C41 C40 C45 C44 1.9(18)
C30 C40 C45 C44 -173.5(11)
C41 C40 C45 C48 -179.4(12)
C30 C40 C45 C48 5.2(19)
C43 C44 C45 C40 -1.4(19)
C43 C44 C45 C48 179.9(12)
N1 Ta1 C49 C50 58.9(11)
N2 Ta1 C49 C50 172.8(10)
C54 Ta1 C49 C50 -68.9(12)
Ta1 C49 C50 C52B -29.8(21)
Ta1 C49 C50 C53A 158.2(14)
Ta1 C49 C50 C53B -168.7(15)
Ta1 C49 C50 C52A 32.1(18)
Ta1 C49 C50 C51A -87.0(15)
Ta1 C49 C50 C51B 87.6(14)
N1 Ta1 C54 C55 -7.2(16)
N2 Ta1 C54 C55 -126.3(14)
C49 Ta1 C54 C55 112.0(14)
Ta1 C54 C55 C58 -178.9(11)
Ta1 C54 C55 C57 -57.2(17)
Ta1 C54 C55 C56 62.9(17)
Ta2 N3 C59 C64 -140.8(22)
Ta2 N3 C59 C60 39.3(31)
C64 C59 C60 C61 4.7(18)
N3 C59 C60 C61 -175.4(10)
C64 C59 C60 C65 -173.3(11)
N3 C59 C60 C65 6.6(18)
C59 C60 C61 C62 -2.0(19)
C65 C60 C61 C62 176.2(12)
C60 C61 C62 C63 -1.8(20)
C61 C62 C63 C64 3.0(18)
C60 C59 C64 C63 -3.5(17)
N3 C59 C64 C63 176.6(10)
C60 C59 C64 C74 174.9(11)
N3 C59 C64 C74 -5.0(18)
C62 C63 C64 C59 -0.4(17)
C62 C63 C64 C74 -178.9(11)
C61 C60 C65 C70 -103.7(15)
C59 C60 C65 C70 74.4(16)
C61 C60 C65 C66 73.9(16)
C59 C60 C65 C66 -108.1(16)
C70 C65 C66 C67 0.3(21)
C60 C65 C66 C67 -177.3(13)
C70 C65 C66 C71 173.2(13)
C60 C65 C66 C71 -4.4(21)
C65 C66 C67 C68 -0.9(22)
C71 C66 C67 C68 -174.1(13)
C66 C67 C68 C69 1.8(21)
C66 C67 C68 C72 -177.0(14)
C67 C68 C69 C70 -2.1(21)
C72 C68 C69 C70 176.7(13)
C66 C65 C70 C69 -0.6(20)
C60 C65 C70 C69 177.0(12)
C66 C65 C70 C73 -176.6(13)
C60 C65 C70 C73 1.0(20)
C68 C69 C70 C65 1.6(21)
C68 C69 C70 C73 177.7(13)
C59 C64 C74 C75 -73.0(16)
C63 C64 C74 C75 105.4(13)
C59 C64 C74 C79 109.2(15)
C63 C64 C74 C79 -72.4(14)
C79 C74 C75 C76 5.0(18)
C64 C74 C75 C76 -172.9(11)
C79 C74 C75 C80 176.9(11)
C64 C74 C75 C80 -0.9(17)
C74 C75 C76 C77 -5.5(19)
C80 C75 C76 C77 -177.7(12)
C75 C76 C77 C78 2.6(19)
C75 C76 C77 C81 -177.5(11)
C76 C77 C78 C79 0.5(21)
C81 C77 C78 C79 -179.4(13)
C77 C78 C79 C74 -1.0(21)
C77 C78 C79 C82 179.3(13)
C75 C74 C79 C78 -1.6(18)
C64 C74 C79 C78 176.2(12)
C75 C74 C79 C82 178.1(11)
C64 C74 C79 C82 -4.0(18)
Ta2 N4 C83 C84 -49.6(18)
Ta2 N4 C83 C88 132.2(11)
N4 C83 C84 C85 178.8(11)
C88 C83 C84 C85 -3.0(19)
N4 C83 C84 C89 -8.0(20)
C88 C83 C84 C89 170.2(12)
C83 C84 C85 C86 2.2(20)
C89 C84 C85 C86 -171.7(13)
C84 C85 C86 C87 -0.6(22)
C85 C86 C87 C88 -0.1(23)
C86 C87 C88 C83 -0.8(21)
C86 C87 C88 C98 -179.6(14)
C84 C83 C88 C87 2.4(19)
N4 C83 C88 C87 -179.4(12)
C84 C83 C88 C98 -178.9(12)
N4 C83 C88 C98 -0.7(20)
C83 C84 C89 C94 117.8(15)
C85 C84 C89 C94 -69.0(15)
C83 C84 C89 C90 -66.0(17)
C85 C84 C89 C90 107.3(14)
C94 C89 C90 C91 7.8(19)
C84 C89 C90 C91 -168.3(12)
C94 C89 C90 C95 173.9(12)
C84 C89 C90 C95 -2.2(18)
C89 C90 C91 C92 -7.9(20)
C95 C90 C91 C92 -174.3(12)
C90 C91 C92 C93 4.0(19)
C90 C91 C92 C96 -175.9(12)
C91 C92 C93 C94 0.3(18)
C96 C92 C93 C94 -179.8(12)
C92 C93 C94 C89 -0.3(19)
C92 C93 C94 C97 174.7(12)
C90 C89 C94 C93 -3.8(18)
C84 C89 C94 C93 172.3(11)
C90 C89 C94 C97 -178.6(12)
C84 C89 C94 C97 -2.5(18)
C87 C88 C98 C103 -65.7(16)
C83 C88 C98 C103 115.6(15)
C87 C88 C98 C99 107.0(14)
C83 C88 C98 C99 -71.8(17)
C103 C98 C99 C100 1.6(18)
C88 C98 C99 C100 -171.3(11)
C103 C98 C99 C104 179.6(11)
C88 C98 C99 C104 6.7(18)
C98 C99 C100 C101 -1.5(20)
C104 C99 C100 C101 -179.6(12)
C99 C100 C101 C102 1.2(20)
C99 C100 C101 C105 177.9(13)
C100 C101 C102 C103 -1.0(20)
C105 C101 C102 C103 -177.7(12)
C99 C98 C103 C102 -1.4(18)
C88 C98 C103 C102 171.4(11)
C99 C98 C103 C106 -179.3(12)
C88 C98 C103 C106 -6.5(19)
C101 C102 C103 C98 1.2(20)
C101 C102 C103 C106 179.1(13)
N3 Ta2 C107 C108 -2.4(15)
N4 Ta2 C107 C108 -122.7(13)
C112 Ta2 C107 C108 114.8(13)
Ta2 C107 C108 C109 57.9(17)
Ta2 C107 C108 C110 -60.8(17)
Ta2 C107 C108 C111 178.7(11)
N3 Ta2 C112 C113 54.7(12)
N4 Ta2 C112 C113 170.1(10)
C107 Ta2 C112 C113 -70.5(12)
Ta2 C112 C113 C116 161.8(10)
Ta2 C112 C113 C114 32.4(17)
Ta2 C112 C113 C115 -85.6(13)
C117 C118 C119 C120 -178.6(19)
C118 C119 C120 C121 -52.5(32)
